data_7117631
loop_
_publ_author_name
'Chansaenpak, Kantapat'
'Wang, Mengzhe'
'Wu, Zhanhong'
'Zaman, Rehmat'
'Li, Zibo'
'Gabba\"i, Fran\,cois P'

_publ_section_title
;
 [^18^F]--NHC--BF~3~ adducts as water stable radio-prosthetic groups
 for PET imaging
;
_journal_coden_ASTM CHCOFS
_journal_issue 62
_journal_name_full
;
 Chemical Communications (Cambridge, United Kingdom)
;
_journal_page_first 12439
_journal_page_last 12442
_journal_paper_doi 10.1039/c5cc04545b
_journal_volume 51
_journal_year 2015
_chemical_formula_sum 'C5 H7 B F3 N3 O2'
_chemical_formula_weight 208.95
_space_group_IT_number 14
_symmetry_cell_setting monoclinic
_symmetry_space_group_name_Hall '-P 2ybc'
_symmetry_space_group_name_H-M 'P 1 21/c 1'
_atom_sites_solution_hydrogens geom
_atom_sites_solution_primary direct
_atom_sites_solution_secondary difmap
_audit_creation_method SHELXL-97
_audit_update_record
;
2015-05-25 deposited with the CCDC.
2015-06-26 downloaded from the CCDC.
;
_cell_angle_alpha 90.00
_cell_angle_beta 105.0490(10)
_cell_angle_gamma 90.00
_cell_formula_units_Z 4
_cell_length_a 7.4533(5)
_cell_length_b 9.5695(6)
_cell_length_c 11.8645(8)
_cell_measurement_temperature 110(2)
_cell_volume 817.21(9)
_computing_structure_refinement 'SHELXL-97 (Sheldrick, 1997)'
_computing_structure_solution 'SHELXS-97 (Sheldrick, 1990)'
_diffrn_ambient_temperature 110(2)
_diffrn_measured_fraction_theta_full 0.999
_diffrn_measured_fraction_theta_max 0.999
_diffrn_radiation_monochromator graphite
_diffrn_radiation_source 'fine-focus sealed tube'
_diffrn_radiation_type MoK\a
_diffrn_radiation_wavelength 0.71073
_diffrn_reflns_av_R_equivalents 0.0449
_diffrn_reflns_av_sigmaI/netI 0.0282
_diffrn_reflns_limit_h_max 9
_diffrn_reflns_limit_h_min -9
_diffrn_reflns_limit_k_max 12
_diffrn_reflns_limit_k_min -12
_diffrn_reflns_limit_l_max 15
_diffrn_reflns_limit_l_min -15
_diffrn_reflns_number 9885
_diffrn_reflns_theta_full 28.32
_diffrn_reflns_theta_max 28.32
_diffrn_reflns_theta_min 2.77
_exptl_absorpt_coefficient_mu 0.170
_exptl_crystal_density_diffrn 1.698
_exptl_crystal_density_method 'not measured'
_exptl_crystal_description single
_exptl_crystal_F_000 424
_exptl_crystal_size_max 0.2
_exptl_crystal_size_mid 0.08
_exptl_crystal_size_min 0.07
_refine_diff_density_max 0.453
_refine_diff_density_min -0.371
_refine_diff_density_rms 0.057
_refine_ls_extinction_method none
_refine_ls_goodness_of_fit_ref 1.066
_refine_ls_hydrogen_treatment mixed
_refine_ls_matrix_type full
_refine_ls_number_parameters 127
_refine_ls_number_reflns 2039
_refine_ls_number_restraints 0
_refine_ls_restrained_S_all 1.066
_refine_ls_R_factor_all 0.0399
_refine_ls_R_factor_gt 0.0371
_refine_ls_shift/su_max 0.000
_refine_ls_shift/su_mean 0.000
_refine_ls_structure_factor_coef Fsqd
_refine_ls_weighting_details 'calc w=1/[\s^2^(Fo^2^)+(0.0579P)^2^+0.3922P] where P=(Fo^2^+2Fc^2^)/3'
_refine_ls_weighting_scheme calc
_refine_ls_wR_factor_gt 0.1057
_refine_ls_wR_factor_ref 0.1085
_reflns_number_gt 1868
_reflns_number_total 2039
_reflns_threshold_expression >2sigma(I)
_cod_duplicate_entry 7117553
_cod_data_source_file c5cc04545b2.cif
_cod_data_source_block i1
_cod_original_sg_symbol_H-M P21/c
_cod_database_code 7117631

loop_
_symmetry_equiv_pos_as_xyz
'x, y, z'
'-x, y+1/2, -z+1/2'
'-x, -y, -z'
'x, -y-1/2, z-1/2'

loop_
_atom_site_label
_atom_site_type_symbol
_atom_site_fract_x
_atom_site_fract_y
_atom_site_fract_z
_atom_site_U_iso_or_equiv
_atom_site_adp_type
_atom_site_occupancy
_atom_site_symmetry_multiplicity
_atom_site_calc_flag
_atom_site_refinement_flags
_atom_site_disorder_assembly
_atom_site_disorder_group
F1 F 0.50235(11) -0.11523(8) 0.70893(7) 0.0249(2) Uani 1 1 d . . .
O1 O 0.81512(14) 0.46021(11) 0.52755(9) 0.0245(2) Uani 1 1 d . . .
N1 N 0.37963(14) 0.20118(11) 0.52065(9) 0.0146(2) Uani 1 1 d . . .
C1 C 0.18569(17) 0.19109(15) 0.45065(12) 0.0221(3) Uani 1 1 d . . .
H1A H 0.1257 0.1146 0.4784 0.033 Uiso 1 1 calc R . .
H1B H 0.1832 0.1757 0.3703 0.033 Uiso 1 1 calc R . .
H1C H 0.1217 0.2764 0.4575 0.033 Uiso 1 1 calc R . .
B1 B 0.3703(2) -0.01165(14) 0.66770(12) 0.0165(3) Uani 1 1 d . . .
F2 F 0.30370(13) 0.03983(9) 0.75911(7) 0.0263(2) Uani 1 1 d . . .
O2 O 0.97051(13) 0.31931(12) 0.66152(9) 0.0270(2) Uani 1 1 d . . .
N2 N 0.64077(13) 0.16712(11) 0.64989(8) 0.0137(2) Uani 1 1 d . . .
C2 C 0.46557(16) 0.11903(12) 0.61203(9) 0.0135(2) Uani 1 1 d . . .
F3 F 0.22507(11) -0.06858(9) 0.58143(7) 0.0254(2) Uani 1 1 d . . .
N3 N 0.82716(14) 0.35793(12) 0.59167(9) 0.0176(2) Uani 1 1 d . . .
C3 C 0.77818(18) 0.11727(14) 0.75538(11) 0.0215(3) Uani 1 1 d . . .
H3A H 0.7295 0.0371 0.7862 0.032 Uiso 1 1 calc R . .
H3B H 0.8034 0.1902 0.8129 0.032 Uiso 1 1 calc R . .
H3C H 0.8910 0.0921 0.7357 0.032 Uiso 1 1 calc R . .
C4 C 0.66054(16) 0.27990(12) 0.58168(10) 0.0140(2) Uani 1 1 d . . .
C5 C 0.49791(17) 0.30107(12) 0.50031(10) 0.0153(2) Uani 1 1 d . . .
H5A H 0.4723 0.3694 0.4426 0.018 Uiso 1 1 calc R . .

loop_
_atom_site_aniso_label
_atom_site_aniso_U_11
_atom_site_aniso_U_22
_atom_site_aniso_U_33
_atom_site_aniso_U_23
_atom_site_aniso_U_13
_atom_site_aniso_U_12
F1 0.0266(4) 0.0173(4) 0.0303(4) 0.0060(3) 0.0066(3) 0.0010(3)
O1 0.0267(5) 0.0254(5) 0.0241(5) 0.0024(4) 0.0113(4) -0.0071(4)
N1 0.0129(5) 0.0168(5) 0.0123(5) -0.0002(4) 0.0002(4) -0.0013(4)
C1 0.0131(6) 0.0257(6) 0.0227(6) 0.0015(5) -0.0037(5) -0.0019(5)
B1 0.0198(6) 0.0153(6) 0.0148(6) -0.0008(5) 0.0051(5) -0.0034(5)
F2 0.0385(5) 0.0235(4) 0.0224(4) -0.0014(3) 0.0179(4) -0.0035(3)
O2 0.0148(4) 0.0327(6) 0.0300(5) -0.0012(4) -0.0004(4) -0.0036(4)
N2 0.0136(5) 0.0150(5) 0.0114(4) -0.0008(3) 0.0012(3) -0.0003(3)
C2 0.0142(5) 0.0148(5) 0.0108(5) -0.0024(4) 0.0019(4) -0.0003(4)
F3 0.0263(4) 0.0230(4) 0.0236(4) -0.0017(3) 0.0007(3) -0.0112(3)
N3 0.0157(5) 0.0208(5) 0.0172(5) -0.0038(4) 0.0063(4) -0.0033(4)
C3 0.0201(6) 0.0211(6) 0.0176(6) 0.0031(5) -0.0051(4) 0.0005(5)
C4 0.0143(5) 0.0149(5) 0.0133(5) -0.0020(4) 0.0046(4) -0.0017(4)
C5 0.0170(5) 0.0163(5) 0.0125(5) 0.0005(4) 0.0037(4) -0.0010(4)

loop_
_atom_type_symbol
_atom_type_description
_atom_type_scat_dispersion_real
_atom_type_scat_dispersion_imag
_atom_type_scat_source
C C 0.0033 0.0016 'International Tables Vol C Tables 4.2.6.8 and 6.1.1.4'
H H 0.0000 0.0000 'International Tables Vol C Tables 4.2.6.8 and 6.1.1.4'
B B 0.0013 0.0007 'International Tables Vol C Tables 4.2.6.8 and 6.1.1.4'
N N 0.0061 0.0033 'International Tables Vol C Tables 4.2.6.8 and 6.1.1.4'
O O 0.0106 0.0060 'International Tables Vol C Tables 4.2.6.8 and 6.1.1.4'
F F 0.0171 0.0103 'International Tables Vol C Tables 4.2.6.8 and 6.1.1.4'

loop_
_geom_angle_atom_site_label_1
_geom_angle_atom_site_label_2
_geom_angle_atom_site_label_3
_geom_angle
_geom_angle_site_symmetry_1
_geom_angle_site_symmetry_3
C2 N1 C5 110.77(10) . .
C2 N1 C1 127.12(11) . .
C5 N1 C1 122.11(10) . .
F1 B1 F3 108.85(10) . .
F1 B1 F2 109.87(10) . .
F3 B1 F2 110.10(11) . .
F1 B1 C2 109.90(10) . .
F3 B1 C2 109.50(10) . .
F2 B1 C2 108.61(10) . .
C2 N2 C4 108.28(10) . .
C2 N2 C3 124.87(10) . .
C4 N2 C3 126.45(10) . .
N2 C2 N1 106.50(10) . .
N2 C2 B1 127.11(10) . .
N1 C2 B1 126.37(10) . .
O2 N3 O1 124.69(11) . .
O2 N3 C4 119.00(11) . .
O1 N3 C4 116.31(10) . .
C5 C4 N2 108.85(10) . .
C5 C4 N3 125.40(11) . .
N2 C4 N3 125.71(10) . .
C4 C5 N1 105.60(10) . .

loop_
_geom_bond_atom_site_label_1
_geom_bond_atom_site_label_2
_geom_bond_distance
_geom_bond_site_symmetry_2
F1 B1 1.3928(16) .
O1 N3 1.2285(15) .
N1 C2 1.3576(15) .
N1 C5 1.3637(15) .
N1 C1 1.4715(15) .
B1 F3 1.3933(15) .
B1 F2 1.3948(16) .
B1 C2 1.6575(18) .
O2 N3 1.2269(15) .
N2 C2 1.3468(15) .
N2 C4 1.3796(15) .
N2 C3 1.4756(15) .
N3 C4 1.4274(15) .
C4 C5 1.3545(16) .
